data_4120940
loop_
_publ_author_name
'Daniel Gallego'
'Andreas Br\"uck'
'Elisabeth Irran'
'Florian Meier'
'Martin Kaupp'
'Matthias Driess'
'John F. Hartwig'

_publ_section_title
;
 From Bis(silylene) and Bis(germylene) Pincer-Type Nickel(II) Complexes to
 Isolable Intermediates of the Nickel-Catalyzed Sonogashira Cross-Coupling
 Reaction
;
_journal_name_full 'Journal of the American Chemical Society'
_journal_page_first 15617
_journal_page_last 15626
_journal_paper_doi 10.1021/ja408137t
_journal_volume 135
_journal_year 2013
_chemical_formula_sum 'C44 H65 Br Ge2 N4 O2'
_chemical_formula_weight 907.09
_chemical_name_systematic
; 
 ? 
;
_space_group_IT_number 2
_symmetry_cell_setting triclinic
_symmetry_space_group_name_Hall '-P 1'
_symmetry_space_group_name_H-M 'P -1'
_atom_sites_solution_hydrogens geom
_atom_sites_solution_primary direct
_atom_sites_solution_secondary difmap
_audit_creation_method
;
CrysAlis RED, Oxford Diffraction Ltd.,
Version 1.171.31.8 (release 12-01-2007 CrysAlis171 .NET)
(compiled Jan 12 2007,17:49:11)
;
_cell_angle_alpha 105.524(4)
_cell_angle_beta 99.379(3)
_cell_angle_gamma 97.497(4)
_cell_formula_units_Z 2
_cell_length_a 10.5224(5)
_cell_length_b 13.4646(6)
_cell_length_c 17.1624(6)
_cell_measurement_reflns_used 5774
_cell_measurement_temperature 173(2)
_cell_measurement_theta_max 32.4556
_cell_measurement_theta_min 3.3505
_cell_volume 2272.45(18)
_computing_cell_refinement
;
CrysAlis RED, Oxford Diffraction Ltd.,
Version 1.171.31.8 (release 12-01-2007 CrysAlis171 .NET)
(compiled Jan 12 2007,17:49:11)
;
_computing_data_collection
;
CrysAlis CCD, Oxford Diffraction Ltd.,
Version 1.171.31.8 (release 12-01-2007 CrysAlis171 .NET)
(compiled Jan 12 2007,17:49:11)
;
_computing_data_reduction
;
CrysAlis RED, Oxford Diffraction Ltd.,
Version 1.171.31.8 (release 12-01-2007 CrysAlis171 .NET)
(compiled Jan 12 2007,17:49:11)
;
_computing_publication_material 'SHELXL-97 (Sheldrick, 1997)'
_computing_structure_refinement 'SHELXL-97 (Sheldrick, 1997)'
_computing_structure_solution 'SHELXS-97 (Sheldrick, 1990)'
_diffrn_ambient_temperature 173(2)
_diffrn_measured_fraction_theta_full 0.997
_diffrn_measured_fraction_theta_max 0.997
_diffrn_measurement_device_type 'Oxford Diffraction Xcalibur S Sapphire'
_diffrn_measurement_method \w
_diffrn_radiation_monochromator graphite
_diffrn_radiation_source 'Enhance (Mo) x-ray Source'
_diffrn_radiation_type MoK\a
_diffrn_radiation_wavelength 0.71073
_diffrn_reflns_av_R_equivalents 0.0329
_diffrn_reflns_av_sigmaI/netI 0.0490
_diffrn_reflns_limit_h_max 12
_diffrn_reflns_limit_h_min -12
_diffrn_reflns_limit_k_max 16
_diffrn_reflns_limit_k_min -16
_diffrn_reflns_limit_l_max 20
_diffrn_reflns_limit_l_min -20
_diffrn_reflns_number 15890
_diffrn_reflns_theta_full 25.00
_diffrn_reflns_theta_max 25.00
_diffrn_reflns_theta_min 3.36
_exptl_absorpt_coefficient_mu 2.240
_exptl_absorpt_correction_T_max 0.7610
_exptl_absorpt_correction_T_min 0.4302
_exptl_absorpt_correction_type multi-scan
_exptl_absorpt_process_details
;
CrysAlisPro, Agilent Technologies,
Version 1.171.35.19 (release 27-10-2011 CrysAlis171 .NET)
(compiled Oct 27 2011,15:02:11)
empirical absorption correction using spherical harmonics,
 implemented in SCALE3 ABSPACK scaling algorithm.
;
_exptl_crystal_colour colourless
_exptl_crystal_density_diffrn 1.326
_exptl_crystal_description plate
_exptl_crystal_F_000 944
_exptl_crystal_size_max 0.45
_exptl_crystal_size_mid 0.30
_exptl_crystal_size_min 0.13
_refine_diff_density_max 0.597
_refine_diff_density_min -0.390
_refine_diff_density_rms 0.065
_refine_ls_extinction_method none
_refine_ls_goodness_of_fit_ref 1.030
_refine_ls_hydrogen_treatment constr
_refine_ls_matrix_type full
_refine_ls_number_parameters 496
_refine_ls_number_reflns 7973
_refine_ls_number_restraints 0
_refine_ls_restrained_S_all 1.030
_refine_ls_R_factor_all 0.0511
_refine_ls_R_factor_gt 0.0357
_refine_ls_shift/su_max 0.002
_refine_ls_shift/su_mean 0.000
_refine_ls_structure_factor_coef Fsqd
_refine_ls_weighting_details 'calc w=1/[\s^2^(Fo^2^)+(0.0462P)^2^+0.0630P] where P=(Fo^2^+2Fc^2^)/3'
_refine_ls_weighting_scheme calc
_refine_ls_wR_factor_gt 0.0818
_refine_ls_wR_factor_ref 0.0874
_reflns_number_gt 6598
_reflns_number_total 7973
_reflns_threshold_expression >2sigma(I)
_cod_data_source_file ja408137t_si_007.cif
_cod_data_source_block p-1
_cod_original_cell_volume 2272.45(17)
_cod_database_code 4120940

loop_
_symmetry_equiv_pos_as_xyz
'x, y, z'
'-x, -y, -z'

loop_
_atom_site_label
_atom_site_type_symbol
_atom_site_fract_x
_atom_site_fract_y
_atom_site_fract_z
_atom_site_U_iso_or_equiv
_atom_site_adp_type
_atom_site_occupancy
_atom_site_symmetry_multiplicity
_atom_site_calc_flag
_atom_site_refinement_flags
Ge1 Ge -0.03872(3) 0.90000(2) 0.119564(19) 0.02550(10) Uani 1 1 d .
Ge2 Ge 0.27944(3) 0.93076(2) 0.477500(19) 0.02404(9) Uani 1 1 d .
Br1 Br 0.11048(3) 0.95430(2) 0.307670(18) 0.03066(10) Uani 1 1 d .
O1 O -0.1034(2) 0.79929(16) 0.16636(12) 0.0324(5) Uani 1 1 d .
O2 O 0.10387(18) 0.86533(15) 0.45273(11) 0.0241(5) Uani 1 1 d .
N1 N 0.0513(2) 0.80287(18) 0.04343(14) 0.0274(6) Uani 1 1 d .
N2 N -0.1517(2) 0.81800(18) 0.00733(14) 0.0261(6) Uani 1 1 d .
N3 N 0.3557(2) 0.79899(18) 0.46875(14) 0.0250(6) Uani 1 1 d .
N4 N 0.3223(2) 0.89410(18) 0.58440(14) 0.0249(6) Uani 1 1 d .
C1 C 0.0029(3) 0.8298(2) 0.30920(17) 0.0215(6) Uani 1 1 d .
C2 C -0.0896(3) 0.7724(2) 0.23700(17) 0.0220(6) Uani 1 1 d .
C3 C -0.1731(3) 0.6839(2) 0.24016(17) 0.0235(7) Uani 1 1 d .
C4 C -0.1599(3) 0.6617(2) 0.31562(17) 0.0227(6) Uani 1 1 d .
H4 H -0.2175 0.6026 0.3180 0.027 Uiso 1 1 calc R
C5 C -0.0699(3) 0.7184(2) 0.38765(17) 0.0210(6) Uani 1 1 d .
C6 C 0.0163(3) 0.8050(2) 0.38411(17) 0.0206(6) Uani 1 1 d .
C7 C -0.0696(3) 0.6897(2) 0.46912(18) 0.0258(7) Uani 1 1 d .
C8 C 0.0613(3) 0.6580(3) 0.4976(2) 0.0338(8) Uani 1 1 d .
H8A H 0.1332 0.7170 0.5073 0.051 Uiso 1 1 calc R
H8B H 0.0741 0.5977 0.4547 0.051 Uiso 1 1 calc R
H8C H 0.0601 0.6393 0.5489 0.051 Uiso 1 1 calc R
C9 C -0.0903(3) 0.7838(3) 0.53630(19) 0.0343(8) Uani 1 1 d .
H9A H -0.0866 0.7661 0.5883 0.051 Uiso 1 1 calc R
H9B H -0.1760 0.8013 0.5194 0.051 Uiso 1 1 calc R
H9C H -0.0213 0.8441 0.5441 0.051 Uiso 1 1 calc R
C10 C -0.1788(3) 0.5968(3) 0.4593(2) 0.0369(8) Uani 1 1 d .
H10A H -0.1761 0.5823 0.5124 0.055 Uiso 1 1 calc R
H10B H -0.1658 0.5348 0.4181 0.055 Uiso 1 1 calc R
H10C H -0.2640 0.6142 0.4410 0.055 Uiso 1 1 calc R
C11 C -0.2824(3) 0.6176(2) 0.16511(18) 0.0290(7) Uani 1 1 d .
C12 C -0.2230(3) 0.5761(2) 0.08933(19) 0.0385(8) Uani 1 1 d .
H12A H -0.1803 0.6353 0.0742 0.058 Uiso 1 1 calc R
H12B H -0.2926 0.5328 0.0429 0.058 Uiso 1 1 calc R
H12C H -0.1582 0.5338 0.1025 0.058 Uiso 1 1 calc R
C13 C -0.3561(4) 0.5223(3) 0.1832(2) 0.0474(10) Uani 1 1 d .
H13A H -0.2938 0.4791 0.1982 0.071 Uiso 1 1 calc R
H13B H -0.4215 0.4806 0.1338 0.071 Uiso 1 1 calc R
H13C H -0.4001 0.5467 0.2290 0.071 Uiso 1 1 calc R
C14 C -0.3829(3) 0.6853(3) 0.1464(2) 0.0377(8) Uani 1 1 d .
H14A H -0.4204 0.7105 0.1952 0.057 Uiso 1 1 calc R
H14B H -0.4528 0.6434 0.0997 0.057 Uiso 1 1 calc R
H14C H -0.3396 0.7454 0.1325 0.057 Uiso 1 1 calc R
C15 C 0.3835(3) 0.8188(2) 0.55022(18) 0.0236(7) Uani 1 1 d .
C16 C 0.3221(3) 0.9463(2) 0.67230(18) 0.0289(7) Uani 1 1 d .
C17 C 0.4582(3) 0.9963(3) 0.7233(2) 0.0518(11) Uani 1 1 d .
H17A H 0.5067 0.9414 0.7318 0.078 Uiso 1 1 calc R
H17B H 0.4515 1.0420 0.7769 0.078 Uiso 1 1 calc R
H17C H 0.5045 1.0378 0.6940 0.078 Uiso 1 1 calc R
C18 C 0.2537(4) 0.8702(3) 0.7103(2) 0.0550(11) Uani 1 1 d .
H18A H 0.1672 0.8371 0.6753 0.082 Uiso 1 1 calc R
H18B H 0.2436 0.9083 0.7655 0.082 Uiso 1 1 calc R
H18C H 0.3063 0.8162 0.7145 0.082 Uiso 1 1 calc R
C19 C 0.2403(4) 1.0316(3) 0.6702(2) 0.0434(9) Uani 1 1 d .
H19A H 0.2835 1.0828 0.6471 0.065 Uiso 1 1 calc R
H19B H 0.2318 1.0670 0.7265 0.065 Uiso 1 1 calc R
H19C H 0.1531 0.9999 0.6357 0.065 Uiso 1 1 calc R
C20 C 0.4023(3) 0.7272(2) 0.40270(18) 0.0291(7) Uani 1 1 d .
C21 C 0.3758(5) 0.6151(3) 0.4039(3) 0.0689(13) Uani 1 1 d .
H21A H 0.4300 0.6081 0.4536 0.103 Uiso 1 1 calc R
H21B H 0.3971 0.5695 0.3547 0.103 Uiso 1 1 calc R
H21C H 0.2830 0.5948 0.4042 0.103 Uiso 1 1 calc R
C22 C 0.5461(3) 0.7625(3) 0.4075(2) 0.0522(10) Uani 1 1 d .
H22A H 0.5617 0.8355 0.4064 0.078 Uiso 1 1 calc R
H22B H 0.5733 0.7179 0.3603 0.078 Uiso 1 1 calc R
H22C H 0.5969 0.7572 0.4590 0.078 Uiso 1 1 calc R
C23 C 0.3252(4) 0.7344(3) 0.3220(2) 0.0604(13) Uani 1 1 d .
H23A H 0.2313 0.7139 0.3192 0.091 Uiso 1 1 calc R
H23B H 0.3509 0.6872 0.2754 0.091 Uiso 1 1 calc R
H23C H 0.3436 0.8065 0.3195 0.091 Uiso 1 1 calc R
C24 C 0.4697(3) 0.7644(2) 0.59703(17) 0.0246(7) Uani 1 1 d .
C25 C 0.6030(3) 0.8036(2) 0.62324(18) 0.0287(7) Uani 1 1 d .
H25 H 0.6405 0.8638 0.6104 0.034 Uiso 1 1 calc R
C26 C 0.6815(3) 0.7545(3) 0.66845(19) 0.0346(8) Uani 1 1 d .
H26 H 0.7728 0.7813 0.6868 0.041 Uiso 1 1 calc R
C27 C 0.6272(3) 0.6672(3) 0.6865(2) 0.0432(9) Uani 1 1 d .
H27 H 0.6815 0.6335 0.7169 0.052 Uiso 1 1 calc R
C28 C 0.4955(4) 0.6282(3) 0.6611(2) 0.0491(10) Uani 1 1 d .
H28 H 0.4588 0.5681 0.6745 0.059 Uiso 1 1 calc R
C29 C 0.4159(3) 0.6764(2) 0.6160(2) 0.0404(9) Uani 1 1 d .
H29 H 0.3247 0.6491 0.5981 0.048 Uiso 1 1 calc R
C30 C -0.0531(3) 0.7766(2) -0.01902(18) 0.0262(7) Uani 1 1 d .
C31 C 0.1717(3) 0.7578(2) 0.05244(18) 0.0282(7) Uani 1 1 d .
C32 C 0.1388(3) 0.6543(3) 0.0719(2) 0.0435(9) Uani 1 1 d .
H32A H 0.0966 0.6659 0.1197 0.065 Uiso 1 1 calc R
H32B H 0.2195 0.6275 0.0846 0.065 Uiso 1 1 calc R
H32C H 0.0791 0.6032 0.0240 0.065 Uiso 1 1 calc R
C33 C 0.2679(3) 0.8359(3) 0.1268(2) 0.0499(10) Uani 1 1 d .
H33A H 0.2921 0.9016 0.1140 0.075 Uiso 1 1 calc R
H33B H 0.3466 0.8065 0.1391 0.075 Uiso 1 1 calc R
H33C H 0.2266 0.8495 0.1749 0.075 Uiso 1 1 calc R
C34 C 0.2368(3) 0.7412(3) -0.0217(2) 0.0452(9) Uani 1 1 d .
H34A H 0.1804 0.6860 -0.0685 0.068 Uiso 1 1 calc R
H34B H 0.3214 0.7205 -0.0078 0.068 Uiso 1 1 calc R
H34C H 0.2504 0.8066 -0.0366 0.068 Uiso 1 1 calc R
C35 C -0.2762(3) 0.8310(2) -0.04074(19) 0.0332(8) Uani 1 1 d .
C36 C -0.2525(4) 0.8845(3) -0.1061(2) 0.0472(10) Uani 1 1 d .
H36A H -0.1887 0.9498 -0.0803 0.071 Uiso 1 1 calc R
H36B H -0.3351 0.9003 -0.1310 0.071 Uiso 1 1 calc R
H36C H -0.2185 0.8379 -0.1489 0.071 Uiso 1 1 calc R
C37 C -0.3394(4) 0.9012(3) 0.0219(2) 0.0482(10) Uani 1 1 d .
H37A H -0.3523 0.8687 0.0655 0.072 Uiso 1 1 calc R
H37B H -0.4243 0.9099 -0.0061 0.072 Uiso 1 1 calc R
H37C H -0.2821 0.9699 0.0465 0.072 Uiso 1 1 calc R
C38 C -0.3672(3) 0.7246(3) -0.0790(2) 0.0423(9) Uani 1 1 d .
H38A H -0.3281 0.6793 -0.1196 0.064 Uiso 1 1 calc R
H38B H -0.4520 0.7343 -0.1063 0.064 Uiso 1 1 calc R
H38C H -0.3800 0.6920 -0.0355 0.064 Uiso 1 1 calc R
C39 C -0.0545(3) 0.7089(2) -0.10401(18) 0.0272(7) Uani 1 1 d .
C40 C -0.0957(3) 0.6011(2) -0.12485(19) 0.0337(8) Uani 1 1 d .
H40 H -0.1313 0.5716 -0.0869 0.040 Uiso 1 1 calc R
C41 C -0.0854(4) 0.5367(3) -0.1999(2) 0.0420(9) Uani 1 1 d .
H41 H -0.1123 0.4630 -0.2129 0.050 Uiso 1 1 calc R
C42 C -0.0365(4) 0.5784(3) -0.2560(2) 0.0462(9) Uani 1 1 d .
H42 H -0.0288 0.5337 -0.3075 0.055 Uiso 1 1 calc R
C43 C 0.0012(3) 0.6852(3) -0.2375(2) 0.0444(9) Uani 1 1 d .
H43 H 0.0331 0.7141 -0.2769 0.053 Uiso 1 1 calc R
C44 C -0.0068(3) 0.7510(3) -0.16176(19) 0.0354(8) Uani 1 1 d .
H44 H 0.0201 0.8247 -0.1492 0.042 Uiso 1 1 calc R

loop_
_atom_site_aniso_label
_atom_site_aniso_U_11
_atom_site_aniso_U_22
_atom_site_aniso_U_33
_atom_site_aniso_U_23
_atom_site_aniso_U_13
_atom_site_aniso_U_12
Ge1 0.02866(18) 0.02077(17) 0.02537(18) 0.00672(13) 0.00266(14) 0.00244(13)
Ge2 0.02084(17) 0.02230(17) 0.02630(18) 0.00654(13) 0.00041(14) 0.00150(13)
Br1 0.03306(18) 0.02531(17) 0.02785(17) 0.00944(13) -0.00238(14) -0.00743(13)
O1 0.0379(13) 0.0305(12) 0.0229(11) 0.0105(9) -0.0016(10) -0.0101(10)
O2 0.0193(10) 0.0288(11) 0.0214(10) 0.0066(9) 0.0005(9) 0.0010(9)
N1 0.0269(14) 0.0257(14) 0.0251(13) 0.0037(11) 0.0011(11) 0.0025(11)
N2 0.0261(14) 0.0274(14) 0.0243(13) 0.0090(11) 0.0012(11) 0.0049(11)
N3 0.0219(13) 0.0267(13) 0.0246(13) 0.0048(11) 0.0035(11) 0.0055(10)
N4 0.0243(13) 0.0246(13) 0.0221(13) 0.0031(10) -0.0001(11) 0.0057(11)
C1 0.0182(14) 0.0169(14) 0.0279(16) 0.0059(12) 0.0045(13) 0.0002(11)
C2 0.0245(15) 0.0219(15) 0.0203(15) 0.0055(12) 0.0056(13) 0.0070(12)
C3 0.0239(15) 0.0179(15) 0.0245(15) 0.0013(12) 0.0032(13) 0.0025(12)
C4 0.0233(15) 0.0190(15) 0.0275(16) 0.0088(12) 0.0076(13) 0.0030(12)
C5 0.0189(14) 0.0214(15) 0.0244(15) 0.0076(12) 0.0057(12) 0.0063(12)
C6 0.0178(14) 0.0204(15) 0.0220(15) 0.0042(12) 0.0016(12) 0.0055(12)
C7 0.0202(15) 0.0322(17) 0.0270(16) 0.0147(13) 0.0027(13) 0.0018(13)
C8 0.0276(17) 0.043(2) 0.0377(19) 0.0225(16) 0.0062(15) 0.0075(15)
C9 0.0273(17) 0.049(2) 0.0267(17) 0.0113(15) 0.0096(14) 0.0037(15)
C10 0.0320(18) 0.047(2) 0.0355(18) 0.0253(16) 0.0039(15) -0.0046(15)
C11 0.0308(17) 0.0252(16) 0.0240(16) 0.0043(13) 0.0007(14) -0.0065(13)
C12 0.046(2) 0.0289(18) 0.0287(18) -0.0027(14) 0.0014(16) -0.0016(15)
C13 0.049(2) 0.039(2) 0.038(2) 0.0093(17) -0.0074(18) -0.0219(17)
C14 0.0298(18) 0.046(2) 0.0302(18) 0.0084(15) -0.0011(15) -0.0036(15)
C15 0.0149(14) 0.0225(15) 0.0303(17) 0.0067(13) 0.0009(13) -0.0008(12)
C16 0.0294(17) 0.0285(17) 0.0242(16) -0.0007(13) 0.0060(14) 0.0069(13)
C17 0.039(2) 0.061(2) 0.037(2) -0.0124(18) -0.0016(17) 0.0111(18)
C18 0.078(3) 0.049(2) 0.042(2) 0.0137(18) 0.028(2) 0.007(2)
C19 0.049(2) 0.043(2) 0.037(2) 0.0028(16) 0.0145(17) 0.0172(17)
C20 0.0246(16) 0.0309(17) 0.0274(16) 0.0007(13) 0.0047(14) 0.0069(13)
C21 0.101(4) 0.033(2) 0.076(3) 0.003(2) 0.049(3) 0.011(2)
C22 0.031(2) 0.075(3) 0.038(2) -0.0056(19) 0.0132(17) 0.0052(19)
C23 0.062(3) 0.080(3) 0.030(2) -0.0078(19) -0.0018(19) 0.042(2)
C24 0.0224(15) 0.0260(16) 0.0251(16) 0.0065(13) 0.0036(13) 0.0067(12)
C25 0.0275(17) 0.0340(18) 0.0250(16) 0.0087(13) 0.0058(14) 0.0061(14)
C26 0.0249(17) 0.053(2) 0.0284(17) 0.0160(16) 0.0029(14) 0.0123(15)
C27 0.039(2) 0.056(2) 0.040(2) 0.0221(18) 0.0014(17) 0.0235(18)
C28 0.053(2) 0.041(2) 0.063(3) 0.0310(19) 0.009(2) 0.0113(18)
C29 0.0297(18) 0.0309(18) 0.060(2) 0.0187(17) 0.0003(17) 0.0026(14)
C30 0.0306(17) 0.0189(15) 0.0289(16) 0.0115(13) 0.0027(14) -0.0006(13)
C31 0.0272(16) 0.0264(16) 0.0281(17) 0.0058(13) 0.0002(14) 0.0060(13)
C32 0.040(2) 0.040(2) 0.057(2) 0.0240(18) 0.0081(18) 0.0123(16)
C33 0.036(2) 0.044(2) 0.053(2) -0.0044(18) -0.0096(18) 0.0132(17)
C34 0.036(2) 0.061(2) 0.047(2) 0.0217(19) 0.0166(17) 0.0184(18)
C35 0.0306(17) 0.0366(19) 0.0323(18) 0.0155(15) -0.0020(15) 0.0048(15)
C36 0.041(2) 0.053(2) 0.056(2) 0.0333(19) 0.0008(19) 0.0087(18)
C37 0.039(2) 0.055(2) 0.053(2) 0.0185(19) 0.0022(18) 0.0221(18)
C38 0.0309(19) 0.045(2) 0.046(2) 0.0166(17) -0.0045(17) -0.0004(16)
C39 0.0287(17) 0.0283(17) 0.0235(16) 0.0097(13) 0.0018(13) 0.0018(13)
C40 0.0385(19) 0.0313(18) 0.0272(17) 0.0091(14) 0.0017(15) -0.0027(15)
C41 0.053(2) 0.0286(18) 0.0340(19) 0.0001(15) -0.0017(17) 0.0028(16)
C42 0.048(2) 0.052(2) 0.0286(19) -0.0012(17) 0.0025(17) 0.0086(18)
C43 0.039(2) 0.067(3) 0.0297(19) 0.0205(18) 0.0099(16) 0.0032(18)
C44 0.0357(19) 0.0367(19) 0.0311(18) 0.0115(15) 0.0016(15) 0.0007(15)

loop_
_atom_type_symbol
_atom_type_description
_atom_type_scat_dispersion_real
_atom_type_scat_dispersion_imag
_atom_type_scat_source
C C 0.0033 0.0016 'International Tables Vol C Tables 4.2.6.8 and 6.1.1.4'
H H 0.0000 0.0000 'International Tables Vol C Tables 4.2.6.8 and 6.1.1.4'
N N 0.0061 0.0033 'International Tables Vol C Tables 4.2.6.8 and 6.1.1.4'
O O 0.0106 0.0060 'International Tables Vol C Tables 4.2.6.8 and 6.1.1.4'
Ge Ge 0.1547 1.8001 'International Tables Vol C Tables 4.2.6.8 and 6.1.1.4'
Br Br -0.2901 2.4595 'International Tables Vol C Tables 4.2.6.8 and 6.1.1.4'

loop_
_geom_angle_atom_site_label_1
_geom_angle_atom_site_label_2
_geom_angle_atom_site_label_3
_geom_angle
O1 Ge1 N2 91.04(9)
O1 Ge1 N1 95.02(10)
N2 Ge1 N1 64.83(10)
O1 Ge1 C30 95.95(9)
N2 Ge1 C30 32.32(9)
N1 Ge1 C30 32.67(9)
O2 Ge2 N3 96.37(9)
O2 Ge2 N4 94.33(9)
N3 Ge2 N4 64.78(10)
O2 Ge2 C15 101.18(9)
N3 Ge2 C15 32.68(10)
N4 Ge2 C15 32.74(10)
C2 O1 Ge1 142.62(18)
C6 O2 Ge2 136.29(18)
C30 N1 C31 130.4(2)
C30 N1 Ge1 92.36(19)
C31 N1 Ge1 136.30(18)
C30 N2 C35 129.7(3)
C30 N2 Ge1 92.84(17)
C35 N2 Ge1 133.2(2)
C15 N3 C20 131.4(2)
C15 N3 Ge2 91.95(18)
C20 N3 Ge2 134.15(19)
C15 N4 C16 131.2(2)
C15 N4 Ge2 91.86(18)
C16 N4 Ge2 135.01(19)
C6 C1 C2 124.3(3)
C6 C1 Br1 117.44(19)
C2 C1 Br1 118.1(2)
O1 C2 C3 118.9(2)
O1 C2 C1 123.4(3)
C3 C2 C1 117.6(2)
C4 C3 C2 117.1(2)
C4 C3 C11 120.9(3)
C2 C3 C11 121.9(2)
C5 C4 C3 125.8(3)
C4 C5 C6 117.3(2)
C4 C5 C7 121.0(2)
C6 C5 C7 121.6(2)
O2 C6 C5 120.2(2)
O2 C6 C1 121.9(2)
C5 C6 C1 117.8(2)
C9 C7 C10 107.9(3)
C9 C7 C8 109.6(2)
C10 C7 C8 107.2(2)
C9 C7 C5 109.8(2)
C10 C7 C5 112.2(2)
C8 C7 C5 110.1(2)
C14 C11 C12 110.5(3)
C14 C11 C13 107.4(3)
C12 C11 C13 107.7(3)
C14 C11 C3 109.2(2)
C12 C11 C3 110.3(3)
C13 C11 C3 111.6(2)
N3 C15 N4 109.3(2)
N3 C15 C24 125.7(3)
N4 C15 C24 125.0(3)
N3 C15 Ge2 55.37(14)
N4 C15 Ge2 55.40(14)
C24 C15 Ge2 169.5(2)
N4 C16 C17 112.8(3)
N4 C16 C18 110.7(2)
C17 C16 C18 110.9(3)
N4 C16 C19 105.1(2)
C17 C16 C19 109.2(3)
C18 C16 C19 107.9(3)
N3 C20 C21 112.6(3)
N3 C20 C22 110.7(2)
C21 C20 C22 110.5(3)
N3 C20 C23 105.5(2)
C21 C20 C23 108.4(3)
C22 C20 C23 108.8(3)
C25 C24 C29 119.7(3)
C25 C24 C15 120.0(3)
C29 C24 C15 120.2(3)
C24 C25 C26 119.7(3)
C27 C26 C25 120.0(3)
C28 C27 C26 120.7(3)
C27 C28 C29 120.0(3)
C28 C29 C24 119.9(3)
N2 C30 N1 109.5(3)
N2 C30 C39 126.9(3)
N1 C30 C39 123.6(3)
N2 C30 Ge1 54.84(14)
N1 C30 Ge1 54.97(15)
C39 C30 Ge1 175.4(2)
N1 C31 C34 114.9(2)
N1 C31 C32 108.4(3)
C34 C31 C32 110.2(3)
N1 C31 C33 106.0(2)
C34 C31 C33 108.2(3)
C32 C31 C33 108.9(3)
N2 C35 C36 112.0(3)
N2 C35 C38 109.8(2)
C36 C35 C38 111.5(3)
N2 C35 C37 105.9(2)
C36 C35 C37 108.7(3)
C38 C35 C37 108.8(3)
C40 C39 C44 118.7(3)
C40 C39 C30 120.0(3)
C44 C39 C30 121.1(3)
C41 C40 C39 120.7(3)
C42 C41 C40 120.3(3)
C41 C42 C43 119.9(3)
C42 C43 C44 120.5(3)
C43 C44 C39 119.8(3)

loop_
_geom_bond_atom_site_label_1
_geom_bond_atom_site_label_2
_geom_bond_distance
Ge1 O1 1.862(2)
Ge1 N2 2.029(2)
Ge1 N1 2.031(3)
Ge1 C30 2.478(3)
Ge2 O2 1.8678(19)
Ge2 N3 2.021(2)
Ge2 N4 2.021(2)
Ge2 C15 2.454(3)
Br1 C1 1.905(3)
O1 C2 1.347(3)
O2 C6 1.355(3)
N1 C30 1.339(3)
N1 C31 1.478(4)
N2 C30 1.327(4)
N2 C35 1.488(4)
N3 C15 1.326(4)
N3 C20 1.476(4)
N4 C15 1.328(4)
N4 C16 1.484(4)
C1 C6 1.402(4)
C1 C2 1.406(4)
C2 C3 1.404(4)
C3 C4 1.395(4)
C3 C11 1.553(4)
C4 C5 1.390(4)
C5 C6 1.402(4)
C5 C7 1.547(4)
C7 C9 1.534(4)
C7 C10 1.536(4)
C7 C8 1.537(4)
C11 C14 1.533(4)
C11 C12 1.536(5)
C11 C13 1.541(4)
C15 C24 1.501(4)
C16 C17 1.515(4)
C16 C18 1.520(5)
C16 C19 1.527(4)
C20 C21 1.504(5)
C20 C22 1.508(4)
C20 C23 1.520(4)
C24 C25 1.386(4)
C24 C29 1.387(4)
C25 C26 1.390(4)
C26 C27 1.371(5)
C27 C28 1.370(5)
C28 C29 1.386(4)
C30 C39 1.495(4)
C31 C34 1.520(5)
C31 C32 1.528(4)
C31 C33 1.530(4)
C35 C36 1.521(5)
C35 C38 1.527(4)
C35 C37 1.531(5)
C39 C40 1.388(4)
C39 C44 1.395(4)
C40 C41 1.377(5)
C41 C42 1.372(5)
C42 C43 1.375(5)
C43 C44 1.386(5)
